data_4070283
loop_
_publ_author_name
'Moreno, Aitor'
'Pregosin, Paul S.'
'Fuentes, Beatriz'
'Veiros, Luis F.'
'Albinati, Alberto'
'Rizzato, Silvia'

_publ_section_title
;
 Ion Pairing and Allyl Dynamics in a Series of
 [Pd(\h3-allyl)(N,N-chelate)](anion) Salts. On the Influence of the
 BPh4&#x2212;Anion
;
_journal_issue 22
_journal_name_full Organometallics
_journal_page_first 6489
_journal_paper_doi 10.1021/om900697e
_journal_volume 28
_journal_year 2009
_chemical_formula_sum 'C64 H68 F12 N4 O P2 Pd2'
_chemical_formula_weight 1411.96
_chemical_name_common '[Pd(eta3-1,3-Diphenylallyl)(py-2-CH=NMes)][PF6]'
_space_group_IT_number 2
_symmetry_cell_setting triclinic
_symmetry_space_group_name_Hall '-P 1'
_symmetry_space_group_name_H-M 'P -1'
_atom_sites_solution_hydrogens geom
_atom_sites_solution_primary direct
_atom_sites_solution_secondary difmap
_audit_creation_method SHELXL-97
_cell_angle_alpha 79.2660(10)
_cell_angle_beta 85.4190(10)
_cell_angle_gamma 81.3590(10)
_cell_formula_units_Z 2
_cell_length_a 10.5449(9)
_cell_length_b 15.8483(14)
_cell_length_c 19.6112(17)
_cell_measurement_reflns_used 5068
_cell_measurement_temperature 295(2)
_cell_measurement_theta_max 23.50
_cell_measurement_theta_min 2.20
_cell_volume 3179.0(5)
_computing_cell_refinement 'SAINTPLUS  (Bruker AXS, 1999)'
_computing_data_collection 'SMART      (Bruker AXS, 2001)'
_computing_data_reduction 'SAINTPLUS  (Bruker AXS, 1999)'
_computing_molecular_graphics
;     
 ORTEP for Windows v1.074 (L.J. Farrugia 1997)
 Mercury CSD 2.2 (Build RC5), CCDC, Cambridge
;
_computing_publication_material 'WinGX v1.64.05(L.J. Farrugia, J. Appl. Cryst.,1999,32, 837)'
_computing_structure_refinement 'SHELXL-97 (Acta Cryst.,2008,A64,112)'
_computing_structure_solution 'SHELXS-97 (Sheldrick, 1990)'
_diffrn_ambient_temperature 295(2)
_diffrn_measured_fraction_theta_full 0.972
_diffrn_measured_fraction_theta_max 0.972
_diffrn_measurement_device_type 'Bruker APEX II CCD'
_diffrn_measurement_method 'phi and omega scans'
_diffrn_radiation_monochromator graphite
_diffrn_radiation_source 'fine-focus sealed tube'
_diffrn_radiation_type MoK\a
_diffrn_radiation_wavelength 0.71069
_diffrn_reflns_av_R_equivalents 0.0278
_diffrn_reflns_av_sigmaI/netI 0.0379
_diffrn_reflns_limit_h_max 13
_diffrn_reflns_limit_h_min -13
_diffrn_reflns_limit_k_max 21
_diffrn_reflns_limit_k_min -21
_diffrn_reflns_limit_l_max 26
_diffrn_reflns_limit_l_min -26
_diffrn_reflns_number 39805
_diffrn_reflns_theta_full 28.37
_diffrn_reflns_theta_max 28.37
_diffrn_reflns_theta_min 1.83
_exptl_absorpt_coefficient_mu 0.695
_exptl_absorpt_correction_T_max 1.0000
_exptl_absorpt_correction_T_min 0.8422
_exptl_absorpt_correction_type empirical
_exptl_absorpt_process_details 'Sadabs 2.01 (Bruker AXS, 1999)'
_exptl_crystal_colour orange-yellow
_exptl_crystal_density_method 'not measured'
_exptl_crystal_description prismatic
_exptl_crystal_F_000 1436
_exptl_crystal_size_max 0.34
_exptl_crystal_size_mid 0.24
_exptl_crystal_size_min 0.14
_refine_diff_density_max 2.440
_refine_diff_density_min -0.829
_refine_diff_density_rms 0.086
_refine_ls_extinction_method none
_refine_ls_goodness_of_fit_ref 1.019
_refine_ls_hydrogen_treatment mixed
_refine_ls_matrix_type full
_refine_ls_number_parameters 757
_refine_ls_number_reflns 15461
_refine_ls_number_restraints 3
_refine_ls_restrained_S_all 1.024
_refine_ls_R_factor_all 0.0941
_refine_ls_R_factor_gt 0.0625
_refine_ls_shift/su_max 0.110
_refine_ls_shift/su_mean 0.091
_refine_ls_structure_factor_coef Fsqd
_refine_ls_weighting_details 'calc w=1/[\s^2^(Fo^2^)+(0.1106P)^2^+2.3157P] where P=(Fo^2^+2Fc^2^)/3'
_refine_ls_weighting_scheme calc
_refine_ls_wR_factor_gt 0.1763
_refine_ls_wR_factor_ref 0.1990
_reflns_number_gt 10356
_reflns_number_total 15461
_reflns_threshold_expression >2sigma(I)
_cod_data_source_file om900697e_si_002.cif
_cod_data_source_block preg130
_cod_original_sg_symbol_H-M P-1
_cod_database_code 4070283
_compound_number 4g[PF6]

loop_
_symmetry_equiv_pos_as_xyz
'x, y, z'
'-x, -y, -z'

loop_
_atom_site_label
_atom_site_type_symbol
_atom_site_fract_x
_atom_site_fract_y
_atom_site_fract_z
_atom_site_U_iso_or_equiv
_atom_site_adp_type
_atom_site_occupancy
_atom_site_symmetry_multiplicity
_atom_site_calc_flag
_atom_site_refinement_flags
_atom_site_disorder_assembly
_atom_site_disorder_group
Pd1 Pd 0.31215(3) 0.73800(2) 0.235314(18) 0.05299(12) Uani 1 1 d . . .
C1L C 0.2781(6) 0.7101(4) 0.3467(3) 0.0730(14) Uani 1 1 d . . .
H1L H 0.3615 0.7237 0.3422 0.088 Uiso 1 1 calc R . .
C2L C 0.1795(6) 0.7730(4) 0.3170(2) 0.0726(14) Uani 1 1 d . . .
H2L H 0.0939 0.7643 0.3246 0.087 Uiso 1 1 calc R . .
C3L C 0.2143(6) 0.8500(4) 0.2751(3) 0.0716(14) Uani 1 1 d . . .
H3L H 0.2988 0.8606 0.2743 0.086 Uiso 1 1 calc R . .
C10L C 0.2563(7) 0.6244(4) 0.3844(3) 0.0814(17) Uani 1 1 d . . .
C11L C 0.1372(8) 0.5940(5) 0.3887(3) 0.099(2) Uani 1 1 d . . .
H11L H 0.0690 0.6281 0.3652 0.119 Uiso 1 1 calc R . .
C12L C 0.1202(11) 0.5146(6) 0.4270(4) 0.124(3) Uani 1 1 d . . .
H12L H 0.0402 0.4958 0.4302 0.149 Uiso 1 1 calc R . .
C13L C 0.2199(16) 0.4629(7) 0.4607(5) 0.155(5) Uani 1 1 d . . .
H13L H 0.2074 0.4091 0.4867 0.186 Uiso 1 1 calc R . .
C14L C 0.3343(15) 0.4889(7) 0.4566(5) 0.158(5) Uani 1 1 d . . .
H14L H 0.4021 0.4522 0.4785 0.189 Uiso 1 1 calc R . .
C15L C 0.3555(9) 0.5718(5) 0.4193(4) 0.117(3) Uani 1 1 d . . .
H15L H 0.4353 0.5904 0.4185 0.140 Uiso 1 1 calc R . .
C4L C 0.1225(7) 0.9140(4) 0.2330(3) 0.0842(19) Uani 1 1 d . . .
C5L C 0.0045(7) 0.8942(5) 0.2156(3) 0.096(2) Uani 1 1 d . . .
H5L H -0.0171 0.8384 0.2289 0.115 Uiso 1 1 calc R . .
C6L C -0.0778(9) 0.9587(8) 0.1789(4) 0.127(3) Uani 1 1 d . . .
H6L H -0.1554 0.9454 0.1672 0.152 Uiso 1 1 calc R . .
C7L C -0.0518(12) 1.0406(8) 0.1588(4) 0.145(5) Uani 1 1 d . . .
H7L H -0.1114 1.0829 0.1350 0.174 Uiso 1 1 calc R . .
C8L C 0.0641(14) 1.0608(5) 0.1737(4) 0.135(4) Uani 1 1 d . . .
H8L H 0.0845 1.1166 0.1585 0.163 Uiso 1 1 calc R . .
C9L C 0.1515(8) 0.9975(4) 0.2117(3) 0.098(2) Uani 1 1 d . . .
H9L H 0.2290 1.0116 0.2226 0.118 Uiso 1 1 calc R . .
N1' N 0.4165(3) 0.6253(2) 0.2026(2) 0.0539(9) Uani 1 1 d . . .
N1 N 0.3588(4) 0.7839(2) 0.13065(19) 0.0523(8) Uani 1 1 d . . .
C6' C 0.4384(5) 0.5442(3) 0.2387(3) 0.0677(13) Uani 1 1 d . . .
H6' H 0.4134 0.5342 0.2857 0.081 Uiso 1 1 calc R . .
C5' C 0.4957(5) 0.4760(3) 0.2091(4) 0.0745(15) Uani 1 1 d . . .
H5' H 0.5093 0.4208 0.2358 0.089 Uiso 1 1 calc R . .
C4' C 0.5331(5) 0.4887(4) 0.1404(4) 0.0781(16) Uani 1 1 d . . .
H4' H 0.5725 0.4425 0.1197 0.094 Uiso 1 1 calc R . .
C3' C 0.5116(5) 0.5717(3) 0.1019(3) 0.0694(13) Uani 1 1 d . . .
H3' H 0.5360 0.5824 0.0548 0.083 Uiso 1 1 calc R . .
C2' C 0.4526(4) 0.6386(3) 0.1353(2) 0.0532(10) Uani 1 1 d . . .
C7' C 0.4226(4) 0.7275(3) 0.0980(2) 0.0557(10) Uani 1 1 d . . .
H7' H 0.4494 0.7426 0.0515 0.067 Uiso 1 1 calc R . .
C2 C 0.3314(5) 0.8722(3) 0.0943(2) 0.0530(10) Uani 1 1 d . . .
C7 C 0.4092(5) 0.9311(3) 0.1052(3) 0.0653(12) Uani 1 1 d . . .
C6 C 0.3802(6) 1.0163(3) 0.0711(3) 0.0808(16) Uani 1 1 d . . .
H6 H 0.4323 1.0570 0.0761 0.097 Uiso 1 1 calc R . .
C5 C 0.2756(6) 1.0420(3) 0.0299(3) 0.0771(15) Uani 1 1 d . . .
C4 C 0.1997(5) 0.9805(3) 0.0216(3) 0.0663(13) Uani 1 1 d . . .
H4 H 0.1297 0.9975 -0.0062 0.080 Uiso 1 1 calc R . .
C3 C 0.2253(5) 0.8946(3) 0.0535(2) 0.0553(10) Uani 1 1 d . . .
C8 C 0.5202(6) 0.9054(4) 0.1523(4) 0.094(2) Uani 1 1 d . . .
H8B H 0.5267 0.8445 0.1709 0.142 Uiso 1 1 calc R . .
H8C H 0.5061 0.9377 0.1897 0.142 Uiso 1 1 calc R . .
H8D H 0.5984 0.9175 0.1262 0.142 Uiso 1 1 calc R . .
C10 C 0.2419(8) 1.1366(4) -0.0029(4) 0.108(2) Uani 1 1 d . . .
H10B H 0.3045 1.1695 0.0083 0.162 Uiso 1 1 calc R . .
H10C H 0.1584 1.1586 0.0148 0.162 Uiso 1 1 calc R . .
H10D H 0.2417 1.1416 -0.0524 0.162 Uiso 1 1 calc R . .
C9 C 0.1432(6) 0.8298(4) 0.0440(3) 0.0765(15) Uani 1 1 d . . .
H9B H 0.0759 0.8575 0.0139 0.115 Uiso 1 1 calc R . .
H9C H 0.1061 0.8056 0.0883 0.115 Uiso 1 1 calc R . .
H9D H 0.1944 0.7845 0.0238 0.115 Uiso 1 1 calc R . .
Pd1B Pd 0.06506(3) 0.26434(2) 0.29898(2) 0.05990(13) Uani 1 1 d . . .
C1LB C 0.2365(6) 0.2323(4) 0.3579(3) 0.0773(15) Uani 1 1 d . . .
H1LB H 0.1787 0.2522 0.3916 0.093 Uiso 1 1 calc R . .
C2LB C 0.2570(5) 0.2907(4) 0.2954(3) 0.0764(15) Uani 1 1 d . . .
H2LB H 0.3221 0.2766 0.2629 0.092 Uiso 1 1 calc R . .
C3LB C 0.1754(6) 0.3714(4) 0.2835(4) 0.0846(17) Uani 1 1 d . . .
H3LB H 0.1192 0.3861 0.3198 0.101 Uiso 1 1 calc R . .
C22L C 0.3002(5) 0.1428(4) 0.3731(3) 0.0673(13) Uani 1 1 d . . .
C23L C 0.2924(6) 0.0993(5) 0.4416(3) 0.0917(19) Uani 1 1 d . . .
H23L H 0.2472 0.1266 0.4760 0.110 Uiso 1 1 calc R . .
C24L C 0.3534(8) 0.0140(6) 0.4580(4) 0.116(3) Uani 1 1 d . . .
H24L H 0.3494 -0.0153 0.5036 0.139 Uiso 1 1 calc R . .
C25L C 0.4173(8) -0.0258(5) 0.4087(4) 0.101(2) Uani 1 1 d . . .
H25L H 0.4564 -0.0829 0.4202 0.121 Uiso 1 1 calc R . .
C26L C 0.4255(7) 0.0165(5) 0.3420(4) 0.0925(19) Uani 1 1 d . . .
H26L H 0.4710 -0.0117 0.3082 0.111 Uiso 1 1 calc R . .
C27L C 0.3679(6) 0.0998(4) 0.3238(3) 0.0790(15) Uani 1 1 d . . .
H27L H 0.3744 0.1278 0.2779 0.095 Uiso 1 1 calc R . .
C16L C 0.1742(5) 0.4331(4) 0.2176(4) 0.0839(19) Uani 1 1 d . . .
C21L C 0.2212(6) 0.4064(6) 0.1541(5) 0.104(2) Uani 1 1 d . . .
H21L H 0.2493 0.3482 0.1524 0.124 Uiso 1 1 calc R . .
C20L C 0.2240(7) 0.4674(7) 0.0961(5) 0.132(4) Uani 1 1 d . . .
H20L H 0.2552 0.4515 0.0540 0.158 Uiso 1 1 calc R . .
C19L C 0.1790(10) 0.5572(8) 0.0993(7) 0.139(5) Uani 1 1 d . . .
H19L H 0.1827 0.5990 0.0593 0.167 Uiso 1 1 calc R . .
C18L C 0.1338(10) 0.5800(6) 0.1569(7) 0.136(4) Uani 1 1 d . . .
H18L H 0.1032 0.6379 0.1584 0.164 Uiso 1 1 calc R . .
C17L C 0.1308(7) 0.5178(5) 0.2174(5) 0.112(3) Uani 1 1 d . . .
H17L H 0.0979 0.5351 0.2589 0.134 Uiso 1 1 calc R . .
N1'B N -0.0384(4) 0.1566(2) 0.32179(19) 0.0534(8) Uani 1 1 d . . .
N1B N -0.1096(3) 0.3136(2) 0.2509(2) 0.0521(8) Uani 1 1 d . . .
C6'B C -0.0003(5) 0.0762(3) 0.3544(3) 0.0668(13) Uani 1 1 d . . .
H6'B H 0.0816 0.0628 0.3712 0.080 Uiso 1 1 calc R . .
C5'B C -0.0800(7) 0.0113(3) 0.3641(3) 0.0785(16) Uani 1 1 d . . .
H5'B H -0.0511 -0.0442 0.3873 0.094 Uiso 1 1 calc R . .
C4'B C -0.1982(7) 0.0295(3) 0.3399(3) 0.0791(16) Uani 1 1 d . . .
H4'B H -0.2518 -0.0132 0.3464 0.095 Uiso 1 1 calc R . .
C3'B C -0.2403(6) 0.1125(3) 0.3051(3) 0.0697(13) Uani 1 1 d . . .
H3'B H -0.3219 0.1264 0.2879 0.084 Uiso 1 1 calc R . .
C2'B C -0.1572(4) 0.1738(3) 0.2968(2) 0.0519(10) Uani 1 1 d . . .
C7'B C -0.1900(5) 0.2620(3) 0.2593(2) 0.0563(10) Uani 1 1 d . . .
H7'B H -0.2709 0.2797 0.2416 0.068 Uiso 1 1 calc R . .
C2B C -0.1391(4) 0.4007(3) 0.2124(3) 0.0595(11) Uani 1 1 d . . .
C7B C -0.1117(5) 0.4149(3) 0.1412(3) 0.0688(14) Uani 1 1 d . . .
C6B C -0.1340(5) 0.5007(4) 0.1067(4) 0.0845(19) Uani 1 1 d . . .
H6B H -0.1177 0.5120 0.0588 0.101 Uiso 1 1 calc R . .
C5B C -0.1776(6) 0.5678(4) 0.1391(5) 0.092(2) Uani 1 1 d . . .
C4B C -0.2030(6) 0.5519(4) 0.2080(5) 0.095(2) Uani 1 1 d . . .
H4B H -0.2353 0.5982 0.2302 0.114 Uiso 1 1 calc R . .
C3B C -0.1830(5) 0.4682(3) 0.2483(4) 0.0765(15) Uani 1 1 d . . .
C8B C -0.0592(7) 0.3421(4) 0.1042(3) 0.0861(17) Uani 1 1 d . . .
H8E H -0.0509 0.2886 0.1370 0.129 Uiso 1 1 calc R . .
H8F H 0.0235 0.3517 0.0826 0.129 Uiso 1 1 calc R . .
H8G H -0.1165 0.3389 0.0694 0.129 Uiso 1 1 calc R . .
C10B C -0.1953(8) 0.6605(4) 0.0976(6) 0.151(4) Uani 1 1 d . . .
H10E H -0.1723 0.6593 0.0494 0.226 Uiso 1 1 calc R . .
H10F H -0.1413 0.6946 0.1149 0.226 Uiso 1 1 calc R . .
H10G H -0.2834 0.6858 0.1026 0.226 Uiso 1 1 calc R . .
C9B C -0.2078(8) 0.4519(5) 0.3262(4) 0.107(2) Uani 1 1 d . . .
H9BE H -0.2388 0.5058 0.3414 0.161 Uiso 1 1 calc R . .
H9BF H -0.1294 0.4264 0.3481 0.161 Uiso 1 1 calc R . .
H9BG H -0.2709 0.4131 0.3387 0.161 Uiso 1 1 calc R . .
P1 P 0.54634(17) 0.22435(10) 0.12335(8) 0.0722(4) Uani 1 1 d . . .
F11 F 0.5245(4) 0.2765(3) 0.1871(2) 0.1017(12) Uani 1 1 d . A .
F12 F 0.5659(5) 0.1745(2) 0.06003(18) 0.1060(13) Uani 1 1 d . A .
F13 F 0.5808(12) 0.1339(6) 0.1755(4) 0.080(3) Uiso 0.491(14) 1 d P A 1
F14 F 0.3905(9) 0.2099(7) 0.1387(5) 0.076(3) Uiso 0.491(14) 1 d P A 1
F15 F 0.4855(15) 0.3159(7) 0.0786(5) 0.097(3) Uiso 0.491(14) 1 d P A 1
F16 F 0.6813(10) 0.2474(9) 0.1113(6) 0.104(4) Uiso 0.491(14) 1 d P A 1
F16B F 0.7049(10) 0.2067(8) 0.1369(6) 0.065(3) Uiso 0.326(12) 1 d P A 2
F15B F 0.559(2) 0.3087(8) 0.0701(6) 0.084(4) Uiso 0.326(12) 1 d P A 2
F14B F 0.4118(17) 0.2380(13) 0.1051(12) 0.123(6) Uiso 0.326(12) 1 d P A 2
F13B F 0.5232(19) 0.1385(9) 0.1741(7) 0.093(5) Uiso 0.326(12) 1 d P A 2
F13C F 0.432(2) 0.1790(15) 0.1517(10) 0.081(6) Uiso 0.204(10) 1 d P A 3
F14C F 0.434(3) 0.297(2) 0.0703(14) 0.116(9) Uiso 0.204(10) 1 d P A 3
F15C F 0.639(2) 0.2974(11) 0.0724(9) 0.074(6) Uiso 0.204(10) 1 d P A 3
F16C F 0.643(3) 0.1661(17) 0.1622(12) 0.103(8) Uiso 0.204(10) 1 d P A 3
P2 P 0.7147(2) 0.75156(12) 0.35698(13) 0.1027(6) Uani 1 1 d . . .
F21 F 0.8085(13) 0.6739(7) 0.3729(7) 0.302(6) Uani 1 1 d . . .
F22 F 0.6405(18) 0.8305(7) 0.3310(7) 0.408(11) Uani 1 1 d . . .
F23 F 0.7652(17) 0.7504(7) 0.2853(5) 0.308(7) Uani 1 1 d . . .
F24 F 0.6622(16) 0.7476(8) 0.4282(6) 0.354(9) Uani 1 1 d . . .
F25 F 0.6396(11) 0.6911(10) 0.3414(11) 0.387(10) Uani 1 1 d . . .
F26 F 0.8060(16) 0.8076(8) 0.3747(7) 0.325(7) Uani 1 1 d . . .
O1S O 0.7487(9) 0.2456(5) 0.4367(4) 0.160(2) Uiso 1 1 d . . .
C1S C 0.5250(12) 0.2771(9) 0.4076(7) 0.180(5) Uiso 1 1 d D . .
H1S1 H 0.4421 0.2820 0.4318 0.287 Uiso 1 1 calc R . .
H1S2 H 0.5305 0.2336 0.3790 0.287 Uiso 1 1 calc R . .
H1S3 H 0.5368 0.3318 0.3790 0.287 Uiso 1 1 calc R . .
C2S C 0.6275(13) 0.2520(9) 0.4593(7) 0.187(5) Uiso 1 1 d . . .
H2S1 H 0.6142 0.2939 0.4903 0.299 Uiso 1 1 calc R . .
H2S2 H 0.6136 0.1964 0.4871 0.299 Uiso 1 1 calc R . .
C3S C 0.8135(18) 0.1986(13) 0.4930(11) 0.272(9) Uiso 1 1 d D . .
H3S1 H 0.8296 0.1376 0.4897 0.436 Uiso 1 1 calc R . .
H3S2 H 0.7636 0.2050 0.5359 0.436 Uiso 1 1 calc R . .
C4S C 0.9375(14) 0.2346(11) 0.4912(9) 0.233(7) Uiso 1 1 d D . .
H4S1 H 0.9837 0.2067 0.5314 0.372 Uiso 1 1 calc R . .
H4S2 H 0.9200 0.2958 0.4910 0.372 Uiso 1 1 calc R . .
H4S3 H 0.9883 0.2242 0.4499 0.372 Uiso 1 1 calc R . .

loop_
_atom_site_aniso_label
_atom_site_aniso_U_11
_atom_site_aniso_U_22
_atom_site_aniso_U_33
_atom_site_aniso_U_23
_atom_site_aniso_U_13
_atom_site_aniso_U_12
Pd1 0.0571(2) 0.0478(2) 0.0502(2) -0.00453(14) -0.00323(15) -0.00004(15)
C1L 0.087(4) 0.076(4) 0.053(3) -0.012(2) -0.003(3) -0.001(3)
C2L 0.085(4) 0.081(4) 0.047(3) -0.015(2) 0.005(2) 0.005(3)
C3L 0.085(4) 0.065(3) 0.058(3) -0.013(2) 0.002(3) 0.010(3)
C10L 0.113(5) 0.078(4) 0.045(3) -0.001(2) -0.003(3) 0.000(3)
C11L 0.123(6) 0.101(5) 0.068(4) -0.013(4) 0.011(4) -0.009(5)
C12L 0.178(9) 0.110(6) 0.085(5) -0.002(5) 0.015(6) -0.049(6)
C13L 0.271(17) 0.115(8) 0.081(6) 0.010(5) -0.017(8) -0.062(10)
C14L 0.268(16) 0.100(7) 0.088(6) 0.023(5) -0.058(8) 0.004(8)
C15L 0.141(7) 0.109(6) 0.090(5) 0.014(4) -0.043(5) -0.004(5)
C4L 0.113(5) 0.073(4) 0.056(3) -0.018(3) 0.008(3) 0.025(3)
C5L 0.089(5) 0.110(5) 0.078(4) -0.012(4) -0.006(3) 0.014(4)
C6L 0.108(6) 0.157(9) 0.091(5) -0.011(6) -0.006(4) 0.046(6)
C7L 0.167(10) 0.159(10) 0.069(5) -0.008(5) 0.006(6) 0.087(9)
C8L 0.229(12) 0.073(5) 0.077(5) -0.011(4) 0.014(6) 0.052(7)
C9L 0.147(6) 0.068(4) 0.072(4) -0.021(3) 0.008(4) 0.015(4)
N1' 0.0458(19) 0.0442(19) 0.069(2) -0.0043(17) -0.0069(17) -0.0020(15)
N1 0.057(2) 0.0430(18) 0.055(2) -0.0057(16) -0.0011(16) -0.0048(16)
C6' 0.059(3) 0.050(3) 0.090(4) 0.001(2) -0.015(3) -0.006(2)
C5' 0.062(3) 0.044(3) 0.115(5) -0.008(3) -0.017(3) 0.001(2)
C4' 0.059(3) 0.054(3) 0.123(5) -0.028(3) -0.006(3) 0.003(2)
C3' 0.064(3) 0.059(3) 0.087(4) -0.025(3) 0.001(3) -0.004(2)
C2' 0.045(2) 0.048(2) 0.066(3) -0.013(2) -0.003(2) -0.0023(18)
C7' 0.055(3) 0.055(3) 0.056(3) -0.012(2) 0.005(2) -0.007(2)
C2 0.062(3) 0.042(2) 0.052(2) -0.0065(18) 0.006(2) -0.0056(19)
C7 0.068(3) 0.052(3) 0.076(3) -0.010(2) -0.003(2) -0.010(2)
C6 0.096(4) 0.048(3) 0.100(4) -0.009(3) 0.005(3) -0.024(3)
C5 0.097(4) 0.047(3) 0.078(4) 0.007(2) 0.002(3) -0.007(3)
C4 0.076(3) 0.052(3) 0.065(3) -0.004(2) -0.006(2) 0.000(2)
C3 0.061(3) 0.049(2) 0.052(2) -0.0028(19) 0.002(2) -0.005(2)
C8 0.088(4) 0.077(4) 0.126(6) -0.021(4) -0.034(4) -0.017(3)
C10 0.145(7) 0.046(3) 0.120(6) 0.016(3) -0.015(5) -0.007(4)
C9 0.085(4) 0.058(3) 0.089(4) -0.013(3) -0.015(3) -0.012(3)
Pd1B 0.0515(2) 0.0523(2) 0.0720(3) -0.00068(17) -0.00932(17) -0.00431(15)
C1LB 0.066(3) 0.089(4) 0.074(3) -0.009(3) -0.016(3) -0.003(3)
C2LB 0.055(3) 0.077(4) 0.091(4) 0.007(3) -0.015(3) -0.012(3)
C3LB 0.064(3) 0.071(4) 0.119(5) -0.003(3) -0.024(3) -0.019(3)
C22L 0.051(3) 0.077(3) 0.068(3) 0.003(3) -0.014(2) -0.005(2)
C23L 0.076(4) 0.113(5) 0.077(4) -0.005(4) -0.010(3) 0.007(4)
C24L 0.101(5) 0.123(6) 0.094(5) 0.033(5) -0.012(4) 0.017(5)
C25L 0.096(5) 0.092(5) 0.103(5) 0.001(4) -0.015(4) 0.011(4)
C26L 0.092(5) 0.091(5) 0.093(5) -0.016(4) -0.006(4) -0.006(4)
C27L 0.072(4) 0.090(4) 0.072(3) -0.007(3) -0.007(3) -0.009(3)
C16L 0.056(3) 0.075(4) 0.118(5) 0.016(3) -0.028(3) -0.028(3)
C21L 0.066(4) 0.117(6) 0.118(6) 0.023(5) -0.021(4) -0.024(4)
C20L 0.067(4) 0.162(9) 0.145(8) 0.046(7) -0.025(4) -0.030(5)
C19L 0.092(6) 0.135(9) 0.172(10) 0.067(8) -0.052(7) -0.056(6)
C18L 0.107(7) 0.083(5) 0.213(11) 0.047(7) -0.077(8) -0.051(5)
C17L 0.092(5) 0.078(4) 0.171(8) 0.003(5) -0.062(5) -0.031(4)
N1'B 0.057(2) 0.0449(19) 0.055(2) -0.0045(16) 0.0048(17) -0.0060(16)
N1B 0.0475(19) 0.0427(18) 0.064(2) -0.0016(16) -0.0065(16) -0.0065(15)
C6'B 0.069(3) 0.055(3) 0.067(3) 0.002(2) 0.000(2) 0.005(2)
C5'B 0.108(5) 0.046(3) 0.071(3) 0.005(2) 0.011(3) -0.004(3)
C4'B 0.110(5) 0.050(3) 0.077(4) -0.003(2) 0.004(3) -0.026(3)
C3'B 0.082(4) 0.054(3) 0.075(3) -0.008(2) -0.006(3) -0.018(3)
C2'B 0.061(3) 0.043(2) 0.051(2) -0.0075(18) -0.002(2) -0.0092(19)
C7'B 0.055(3) 0.050(2) 0.064(3) -0.010(2) -0.010(2) -0.003(2)
C2B 0.048(2) 0.043(2) 0.083(3) 0.002(2) -0.012(2) -0.0067(18)
C7B 0.049(3) 0.061(3) 0.090(4) 0.014(3) -0.018(2) -0.014(2)
C6B 0.059(3) 0.072(4) 0.111(5) 0.029(3) -0.021(3) -0.020(3)
C5B 0.066(3) 0.054(3) 0.142(6) 0.030(4) -0.019(4) -0.011(3)
C4B 0.067(4) 0.044(3) 0.173(8) -0.010(4) -0.023(4) -0.007(3)
C3B 0.065(3) 0.048(3) 0.114(5) -0.010(3) -0.011(3) -0.003(2)
C8B 0.089(4) 0.092(4) 0.076(4) 0.000(3) -0.001(3) -0.027(4)
C10B 0.108(6) 0.057(4) 0.263(12) 0.056(6) -0.051(7) -0.018(4)
C9B 0.126(6) 0.072(4) 0.125(6) -0.033(4) -0.005(5) -0.004(4)
P1 0.0896(10) 0.0660(8) 0.0668(8) -0.0204(7) -0.0041(7) -0.0180(7)
F11 0.104(3) 0.108(3) 0.109(3) -0.062(2) -0.003(2) -0.013(2)
F12 0.167(4) 0.093(3) 0.070(2) -0.0340(19) 0.023(2) -0.049(3)
P2 0.1162(15) 0.0632(10) 0.1201(16) -0.0095(10) 0.0153(12) -0.0053(10)
F21 0.304(14) 0.224(10) 0.345(15) -0.074(9) -0.098(11) 0.140(10)
F22 0.316(13) 0.216(10) 0.357(16) -0.108(10) -0.107(17) 0.146(14)
F23 0.278(20) 0.238(11) 0.205(7) -0.057(7) 0.065(10) -0.093(12)
F24 0.293(2) 0.255(12) 0.238(10) -0.037(9) 0.216(13) -0.039(13)
F25 0.197(10) 0.330(16) 0.224(20) -0.094(19) 0.074(14) -0.125(11)
F26 0.228(17) 0.259(12) 0.307(13) -0.088(10) -0.108(14) -0.141(13)

loop_
_atom_type_symbol
_atom_type_description
_atom_type_scat_dispersion_real
_atom_type_scat_dispersion_imag
_atom_type_scat_source
C C 0.0033 0.0016 'International Tables Vol C Tables 4.2.6.8 and 6.1.1.4'
H H 0.0000 0.0000 'International Tables Vol C Tables 4.2.6.8 and 6.1.1.4'
N N 0.0061 0.0033 'International Tables Vol C Tables 4.2.6.8 and 6.1.1.4'
F F 0.0171 0.0103 'International Tables Vol C Tables 4.2.6.8 and 6.1.1.4'
P P 0.1023 0.0942 'International Tables Vol C Tables 4.2.6.8 and 6.1.1.4'
Pd Pd -0.9988 1.0072 'International Tables Vol C Tables 4.2.6.8 and 6.1.1.4'
O O 0.0106 0.0060 'International Tables Vol C Tables 4.2.6.8 and 6.1.1.4'

loop_
_geom_angle_atom_site_label_1
_geom_angle_atom_site_label_2
_geom_angle_atom_site_label_3
_geom_angle
N1 Pd1 N1' 77.85(14)
N1 Pd1 C2L 139.24(18)
N1' Pd1 C2L 139.81(19)
N1 Pd1 C1L 169.91(19)
N1' Pd1 C1L 108.34(18)
C2L Pd1 C1L 38.3(2)
N1 Pd1 C3L 105.06(17)
N1' Pd1 C3L 175.86(18)
C2L Pd1 C3L 38.5(2)
C1L Pd1 C3L 68.4(2)
C2L C1L C10L 123.5(6)
C2L C1L Pd1 70.0(3)
C10L C1L Pd1 122.8(4)
C1L C2L C3L 118.3(6)
C1L C2L Pd1 71.7(3)
C3L C2L Pd1 71.6(3)
C2L C3L C4L 122.9(6)
C2L C3L Pd1 69.9(3)
C4L C3L Pd1 120.6(4)
C15L C10L C11L 118.1(7)
C15L C10L C1L 118.9(7)
C11L C10L C1L 123.0(6)
C12L C11L C10L 120.8(8)
C13L C12L C11L 120.4(10)
C12L C13L C14L 120.3(10)
C13L C14L C15L 121.3(11)
C10L C15L C14L 119.1(10)
C9L C4L C5L 118.9(7)
C9L C4L C3L 118.5(7)
C5L C4L C3L 122.6(6)
C6L C5L C4L 118.7(9)
C5L C6L C7L 123.1(11)
C8L C7L C6L 119.2(9)
C7L C8L C9L 120.1(10)
C8L C9L C4L 120.0(9)
C2' N1' C6' 118.1(4)
C2' N1' Pd1 112.8(3)
C6' N1' Pd1 128.7(4)
C7' N1 C2 118.5(4)
C7' N1 Pd1 114.9(3)
C2 N1 Pd1 126.5(3)
N1' C6' C5' 122.5(6)
C6' C5' C4' 120.0(5)
C5' C4' C3' 118.7(5)
C4' C3' C2' 118.5(5)
N1' C2' C3' 122.2(4)
N1' C2' C7' 115.9(4)
C3' C2' C7' 122.0(5)
N1 C7' C2' 118.4(4)
C7 C2 C3 123.6(4)
C7 C2 N1 117.7(4)
C3 C2 N1 118.7(4)
C2 C7 C6 117.1(5)
C2 C7 C8 122.2(5)
C6 C7 C8 120.7(5)
C7 C6 C5 121.5(5)
C4 C5 C6 118.9(5)
C4 C5 C10 120.9(6)
C6 C5 C10 120.1(6)
C3 C4 C5 121.9(5)
C4 C3 C2 116.9(5)
C4 C3 C9 121.1(5)
C2 C3 C9 121.9(4)
N1'B Pd1B N1B 77.35(14)
N1'B Pd1B C2LB 139.18(19)
N1B Pd1B C2LB 140.17(18)
N1'B Pd1B C3LB 175.7(2)
N1B Pd1B C3LB 105.90(18)
C2LB Pd1B C3LB 38.8(2)
N1'B Pd1B C1LB 107.9(2)
N1B Pd1B C1LB 170.1(2)
C2LB Pd1B C1LB 38.5(2)
C3LB Pd1B C1LB 68.4(2)
C2LB C1LB C22L 124.5(6)
C2LB C1LB Pd1B 68.9(3)
C22L C1LB Pd1B 120.5(4)
C3LB C2LB C1LB 118.3(6)
C3LB C2LB Pd1B 72.2(3)
C1LB C2LB Pd1B 72.6(3)
C2LB C3LB C16L 124.2(7)
C2LB C3LB Pd1B 69.1(3)
C16L C3LB Pd1B 120.8(4)
C27L C22L C23L 118.6(6)
C27L C22L C1LB 123.7(5)
C23L C22L C1LB 117.7(6)
C22L C23L C24L 119.0(7)
C25L C24L C23L 120.7(7)
C24L C25L C26L 120.3(7)
C27L C26L C25L 120.9(7)
C26L C27L C22L 120.4(6)
C17L C16L C21L 119.0(7)
C17L C16L C3LB 119.5(8)
C21L C16L C3LB 121.5(7)
C20L C21L C16L 118.3(9)
C21L C20L C19L 120.3(11)
C18L C19L C20L 120.5(10)
C19L C18L C17L 119.9(11)
C16L C17L C18L 121.9(10)
C6'B N1'B C2'B 117.8(4)
C6'B N1'B Pd1B 128.9(4)
C2'B N1'B Pd1B 113.3(3)
C7'B N1B C2B 120.8(4)
C7'B N1B Pd1B 114.8(3)
C2B N1B Pd1B 124.4(3)
N1'B C6'B C5'B 122.0(5)
C4'B C5'B C6'B 119.7(5)
C5'B C4'B C3'B 119.7(5)
C2'B C3'B C4'B 118.0(5)
N1'B C2'B C3'B 122.8(4)
N1'B C2'B C7'B 114.6(4)
C3'B C2'B C7'B 122.6(5)
N1B C7'B C2'B 119.9(4)
C3B C2B C7B 122.2(5)
C3B C2B N1B 119.3(5)
C7B C2B N1B 118.3(4)
C6B C7B C2B 116.4(6)
C6B C7B C8B 122.3(6)
C2B C7B C8B 121.3(5)
C5B C6B C7B 123.5(7)
C4B C5B C6B 118.6(6)
C4B C5B C10B 121.2(8)
C6B C5B C10B 120.2(8)
C5B C4B C3B 123.0(7)
C2B C3B C4B 116.3(7)
C2B C3B C9B 121.5(5)
C4B C3B C9B 122.2(6)
F14B P1 F16C 144.6(17)
F14B P1 F13C 47.0(13)
F16C P1 F13C 98.1(14)
F14B P1 F16 150.9(10)
F16C P1 F16 63.9(13)
F13C P1 F16 162.0(11)
F14B P1 F13B 89.9(10)
F16C P1 F13B 54.8(14)
F13C P1 F13B 43.4(10)
F16 P1 F13B 118.7(8)
F14B P1 F15B 85.5(10)
F16C P1 F15B 129.6(16)
F13C P1 F15B 132.2(13)
F16 P1 F15B 65.7(8)
F13B P1 F15B 175.2(9)
F14B P1 F12 82.7(7)
F16C P1 F12 93.6(9)
F13C P1 F12 90.9(7)
F16 P1 F12 91.3(4)
F13B P1 F12 90.4(5)
F15B P1 F12 87.5(5)
F14B P1 F13 111.4(10)
F16C P1 F13 33.2(11)
F13C P1 F13 65.3(10)
F16 P1 F13 96.9(6)
F13B P1 F13 21.8(6)
F15B P1 F13 162.3(9)
F12 P1 F13 89.7(3)
F14B P1 F11 96.5(7)
F16C P1 F11 87.4(9)
F13C P1 F11 89.1(7)
F16 P1 F11 89.1(4)
F13B P1 F11 90.3(5)
F15B P1 F11 91.8(5)
F12 P1 F11 178.9(3)
F13 P1 F11 91.2(3)
F14B P1 F15 59.8(9)
F16C P1 F15 155.2(14)
F13C P1 F15 104.9(12)
F16 P1 F15 92.6(6)
F13B P1 F15 148.1(8)
F15B P1 F15 28.2(6)
F12 P1 F15 95.0(4)
F13 P1 F15 169.2(6)
F11 P1 F15 84.0(4)
F14B P1 F16B 174.7(8)
F16C P1 F16B 37.1(12)
F13C P1 F16B 135.2(11)
F16 P1 F16B 26.9(5)
F13B P1 F16B 91.9(7)
F15B P1 F16B 92.6(8)
F12 P1 F16B 92.3(4)
F13 P1 F16B 70.1(5)
F11 P1 F16B 88.5(3)
F15 P1 F16B 119.2(6)
F14B P1 F14 26.7(9)
F16C P1 F14 119.8(13)
F13C P1 F14 22.1(9)
F16 P1 F14 173.6(5)
F13B P1 F14 65.4(7)
F15B P1 F14 110.4(8)
F12 P1 F14 93.6(3)
F13 P1 F14 87.2(5)
F11 P1 F14 85.9(3)
F15 P1 F14 82.8(6)
F16B P1 F14 156.5(5)
F22 P2 F25 101.2(10)
F22 P2 F23 86.7(8)
F25 P2 F23 82.3(8)
F22 P2 F24 95.3(8)
F25 P2 F24 94.5(9)
F23 P2 F24 176.5(7)
F22 P2 F21 169.2(10)
F25 P2 F21 82.4(8)
F23 P2 F21 83.7(7)
F24 P2 F21 94.6(8)
F22 P2 F26 84.8(8)
F25 P2 F26 173.8(9)
F23 P2 F26 96.6(8)
F24 P2 F26 86.5(8)
F21 P2 F26 91.4(8)
C2S O1S C3S 103.9(11)
O1S C2S C1S 119.1(12)
O1S C3S C4S 106.2(15)

loop_
_geom_bond_atom_site_label_1
_geom_bond_atom_site_label_2
_geom_bond_distance
Pd1 N1 2.091(4)
Pd1 N1' 2.129(4)
Pd1 C2L 2.138(5)
Pd1 C1L 2.159(5)
Pd1 C3L 2.160(5)
C1L C2L 1.409(8)
C1L C10L 1.461(8)
C2L C3L 1.418(8)
C3L C4L 1.472(8)
C10L C15L 1.377(9)
C10L C11L 1.402(10)
C11L C12L 1.368(11)
C12L C13L 1.366(16)
C13L C14L 1.324(16)
C14L C15L 1.419(12)
C4L C9L 1.385(9)
C4L C5L 1.409(10)
C5L C6L 1.371(11)
C6L C7L 1.346(16)
C7L C8L 1.375(16)
C8L C9L 1.402(12)
N1' C2' 1.330(6)
N1' C6' 1.344(6)
N1 C7' 1.275(6)
N1 C2 1.446(5)
C6' C5' 1.360(8)
C5' C4' 1.359(9)
C4' C3' 1.385(8)
C3' C2' 1.392(6)
C2' C7' 1.463(6)
C2 C7 1.386(7)
C2 C3 1.392(7)
C7 C6 1.392(7)
C7 C8 1.509(8)
C6 C5 1.386(9)
C5 C4 1.389(8)
C5 C10 1.519(7)
C4 C3 1.384(6)
C3 C9 1.484(7)
Pd1B N1'B 2.123(4)
Pd1B N1B 2.112(4)
Pd1B C2LB 2.120(5)
Pd1B C3LB 2.161(6)
Pd1B C1LB 2.168(5)
C1LB C2LB 1.414(8)
C1LB C22L 1.464(8)
C2LB C3LB 1.422(8)
C3LB C16L 1.468(9)
C22L C27L 1.377(8)
C22L C23L 1.393(8)
C23L C24L 1.398(10)
C24L C25L 1.334(11)
C25L C26L 1.358(10)
C26L C27L 1.363(9)
C16L C17L 1.350(10)
C16L C21L 1.418(11)
C21L C20L 1.350(11)
C20L C19L 1.442(16)
C19L C18L 1.284(15)
C18L C17L 1.396(12)
N1'B C6'B 1.333(6)
N1'B C2'B 1.352(6)
N1B C7'B 1.245(6)
N1B C2B 1.447(5)
C6'B C5'B 1.400(8)
C5'B C4'B 1.341(9)
C4'B C3'B 1.390(7)
C3'B C2'B 1.383(7)
C2'B C7'B 1.458(6)
C2B C3B 1.390(8)
C2B C7B 1.388(8)
C7B C6B 1.395(7)
C7B C8B 1.490(9)
C6B C5B 1.343(10)
C5B C4B 1.341(11)
C5B C10B 1.533(8)
C4B C3B 1.408(9)
C3B C9B 1.510(10)
P1 F14B 1.465(17)
P1 F16C 1.43(2)
P1 F13C 1.508(19)
P1 F16 1.512(9)
P1 F13B 1.567(14)
P1 F15B 1.551(12)
P1 F12 1.576(3)
P1 F13 1.610(9)
P1 F11 1.606(4)
P1 F15 1.620(10)
P1 F16B 1.687(10)
P1 F14 1.688(9)
P2 F22 1.404(8)
P2 F25 1.419(10)
P2 F23 1.466(9)
P2 F24 1.455(9)
P2 F21 1.460(8)
P2 F26 1.503(10)
O1S C2S 1.314(13)
O1S C3S 1.378(19)
C1S C2S 1.500(15)
C3S C4S 1.498(9)

loop_
_geom_torsion_atom_site_label_1
_geom_torsion_atom_site_label_2
_geom_torsion_atom_site_label_3
_geom_torsion_atom_site_label_4
_geom_torsion
N1 Pd1 C1L C2L 81.9(11)
N1' Pd1 C1L C2L -151.5(3)
C3L Pd1 C1L C2L 31.1(4)
N1 Pd1 C1L C10L -160.5(8)
N1' Pd1 C1L C10L -33.9(6)
C2L Pd1 C1L C10L 117.6(7)
C3L Pd1 C1L C10L 148.8(6)
C10L C1L C2L C3L -173.1(5)
Pd1 C1L C2L C3L -56.2(4)
C10L C1L C2L Pd1 -116.8(5)
N1 Pd1 C2L C1L -164.6(3)
N1' Pd1 C2L C1L 44.5(5)
C3L Pd1 C2L C1L -129.5(5)
N1 Pd1 C2L C3L -35.1(5)
N1' Pd1 C2L C3L 174.0(3)
C1L Pd1 C2L C3L 129.5(5)
C1L C2L C3L C4L 170.4(5)
Pd1 C2L C3L C4L 114.1(5)
C1L C2L C3L Pd1 56.3(4)
N1 Pd1 C3L C2L 157.1(3)
N1' Pd1 C3L C2L -69(3)
C1L Pd1 C3L C2L -31.0(3)
N1 Pd1 C3L C4L 40.0(6)
N1' Pd1 C3L C4L 174(2)
C2L Pd1 C3L C4L -117.1(7)
C1L Pd1 C3L C4L -148.1(6)
C2L C1L C10L C15L -171.5(6)
Pd1 C1L C10L C15L 102.0(7)
C2L C1L C10L C11L 6.2(9)
Pd1 C1L C10L C11L -80.3(7)
C15L C10L C11L C12L 0.5(10)
C1L C10L C11L C12L -177.2(6)
C10L C11L C12L C13L -1.3(13)
C11L C12L C13L C14L -0.1(17)
C12L C13L C14L C15L 2.2(18)
C11L C10L C15L C14L 1.5(11)
C1L C10L C15L C14L 179.3(7)
C13L C14L C15L C10L -2.9(16)
C2L C3L C4L C9L 160.0(5)
Pd1 C3L C4L C9L -115.3(5)
C2L C3L C4L C5L -17.7(8)
Pd1 C3L C4L C5L 67.0(7)
C9L C4L C5L C6L -0.6(9)
C3L C4L C5L C6L 177.1(6)
C4L C5L C6L C7L -0.4(12)
C5L C6L C7L C8L 1.9(14)
C6L C7L C8L C9L -2.4(13)
C7L C8L C9L C4L 1.4(11)
C5L C4L C9L C8L 0.1(9)
C3L C4L C9L C8L -177.7(6)
N1 Pd1 N1' C2' -2.4(3)
C2L Pd1 N1' C2' 158.6(3)
C1L Pd1 N1' C2' -174.1(3)
C3L Pd1 N1' C2' -137(3)
N1 Pd1 N1' C6' -175.6(4)
C2L Pd1 N1' C6' -14.6(5)
C1L Pd1 N1' C6' 12.6(4)
C3L Pd1 N1' C6' 49(3)
N1' Pd1 N1 C7' 0.3(3)
C2L Pd1 N1 C7' -160.9(4)
C1L Pd1 N1 C7' 129.1(10)
C3L Pd1 N1 C7' 177.3(4)
N1' Pd1 N1 C2 -176.3(4)
C2L Pd1 N1 C2 22.4(5)
C1L Pd1 N1 C2 -47.5(12)
C3L Pd1 N1 C2 0.6(4)
C2' N1' C6' C5' 0.1(7)
Pd1 N1' C6' C5' 173.0(4)
N1' C6' C5' C4' 0.0(8)
C6' C5' C4' C3' -0.1(8)
C5' C4' C3' C2' 0.1(8)
C6' N1' C2' C3' -0.1(7)
Pd1 N1' C2' C3' -174.1(4)
C6' N1' C2' C7' 178.0(4)
Pd1 N1' C2' C7' 4.0(5)
C4' C3' C2' N1' 0.0(7)
C4' C3' C2' C7' -178.0(5)
C2 N1 C7' C2' 178.7(4)
Pd1 N1 C7' C2' 1.7(5)
N1' C2' C7' N1 -3.9(6)
C3' C2' C7' N1 174.1(5)
C7' N1 C2 C7 -99.2(5)
Pd1 N1 C2 C7 77.3(5)
C7' N1 C2 C3 84.1(5)
Pd1 N1 C2 C3 -99.3(4)
C3 C2 C7 C6 -2.2(8)
N1 C2 C7 C6 -178.7(5)
C3 C2 C7 C8 177.3(5)
N1 C2 C7 C8 0.8(7)
C2 C7 C6 C5 2.2(9)
C8 C7 C6 C5 -177.4(6)
C7 C6 C5 C4 -1.3(9)
C7 C6 C5 C10 176.1(6)
C6 C5 C4 C3 0.3(9)
C10 C5 C4 C3 -177.1(6)
C5 C4 C3 C2 -0.3(7)
C5 C4 C3 C9 180.0(5)
C7 C2 C3 C4 1.3(7)
N1 C2 C3 C4 177.7(4)
C7 C2 C3 C9 -179.0(5)
N1 C2 C3 C9 -2.5(7)
N1'B Pd1B C1LB C2LB 150.6(4)
N1B Pd1B C1LB C2LB -88.3(12)
C3LB Pd1B C1LB C2LB -31.8(4)
N1'B Pd1B C1LB C22L 32.1(5)
N1B Pd1B C1LB C22L 153.2(9)
C2LB Pd1B C1LB C22L -118.5(7)
C3LB Pd1B C1LB C22L -150.3(6)
C22L C1LB C2LB C3LB 171.1(5)
Pd1B C1LB C2LB C3LB 57.8(5)
C22L C1LB C2LB Pd1B 113.3(6)
N1'B Pd1B C2LB C3LB -174.2(3)
N1B Pd1B C2LB C3LB 35.9(6)
C1LB Pd1B C2LB C3LB -128.6(6)
N1'B Pd1B C2LB C1LB -45.6(5)
N1B Pd1B C2LB C1LB 164.5(3)
C3LB Pd1B C2LB C1LB 128.6(6)
C1LB C2LB C3LB C16L -171.7(5)
Pd1B C2LB C3LB C16L -113.7(5)
C1LB C2LB C3LB Pd1B -58.0(5)
N1'B Pd1B C3LB C2LB 63(3)
N1B Pd1B C3LB C2LB -157.0(4)
C1LB Pd1B C3LB C2LB 31.6(4)
N1'B Pd1B C3LB C16L -178(2)
N1B Pd1B C3LB C16L -38.8(6)
C2LB Pd1B C3LB C16L 118.2(8)
C1LB Pd1B C3LB C16L 149.8(6)
C2LB C1LB C22L C27L -13.0(9)
Pd1B C1LB C22L C27L 71.2(7)
C2LB C1LB C22L C23L 166.3(6)
Pd1B C1LB C22L C23L -109.5(6)
C27L C22L C23L C24L 0.1(10)
C1LB C22L C23L C24L -179.3(7)
C22L C23L C24L C25L -0.7(12)
C23L C24L C25L C26L 0.9(13)
C24L C25L C26L C27L -0.6(12)
C25L C26L C27L C22L 0.1(11)
C23L C22L C27L C26L 0.2(9)
C1LB C22L C27L C26L 179.5(6)
C2LB C3LB C16L C17L -156.5(6)
Pd1B C3LB C16L C17L 119.1(6)
C2LB C3LB C16L C21L 21.6(8)
Pd1B C3LB C16L C21L -62.8(7)
C17L C16L C21L C20L 1.9(9)
C3LB C16L C21L C20L -176.2(6)
C16L C21L C20L C19L -0.6(11)
C21L C20L C19L C18L -1.1(14)
C20L C19L C18L C17L 1.4(15)
C21L C16L C17L C18L -1.6(9)
C3LB C16L C17L C18L 176.5(6)
C19L C18L C17L C16L -0.1(13)
N1B Pd1B N1'B C6'B 176.2(4)
C2LB Pd1B N1'B C6'B 15.4(6)
C3LB Pd1B N1'B C6'B -43(3)
C1LB Pd1B N1'B C6'B -12.4(5)
N1B Pd1B N1'B C2'B -1.3(3)
C2LB Pd1B N1'B C2'B -162.1(4)
C3LB Pd1B N1'B C2'B 139(3)
C1LB Pd1B N1'B C2'B 170.0(3)
N1'B Pd1B N1B C7'B 2.4(3)
C2LB Pd1B N1B C7'B 162.7(4)
C3LB Pd1B N1B C7'B -174.8(4)
C1LB Pd1B N1B C7'B -121.1(11)
N1'B Pd1B N1B C2B -179.3(4)
C2LB Pd1B N1B C2B -18.9(5)
C3LB Pd1B N1B C2B 3.5(4)
C1LB Pd1B N1B C2B 57.3(12)
C2'B N1'B C6'B C5'B -1.1(7)
Pd1B N1'B C6'B C5'B -178.6(4)
N1'B C6'B C5'B C4'B 0.3(8)
C6'B C5'B C4'B C3'B 0.3(9)
C5'B C4'B C3'B C2'B -0.1(8)
C6'B N1'B C2'B C3'B 1.3(7)
Pd1B N1'B C2'B C3'B 179.2(4)
C6'B N1'B C2'B C7'B -177.5(4)
Pd1B N1'B C2'B C7'B 0.3(5)
C4'B C3'B C2'B N1'B -0.8(8)
C4'B C3'B C2'B C7'B 178.0(5)
C2B N1B C7'B C2'B 178.5(4)
Pd1B N1B C7'B C2'B -3.0(6)
N1'B C2'B C7'B N1B 1.9(6)
C3'B C2'B C7'B N1B -177.0(5)
C7'B N1B C2B C3B 96.2(6)
Pd1B N1B C2B C3B -82.1(5)
C7'B N1B C2B C7B -89.3(6)
Pd1B N1B C2B C7B 92.4(5)
C3B C2B C7B C6B -1.7(7)
N1B C2B C7B C6B -176.0(4)
C3B C2B C7B C8B 177.2(5)
N1B C2B C7B C8B 2.9(7)
C2B C7B C6B C5B 1.0(8)
C8B C7B C6B C5B -178.0(6)
C7B C6B C5B C4B -0.9(9)
C7B C6B C5B C10B 178.0(6)
C6B C5B C4B C3B 1.6(10)
C10B C5B C4B C3B -177.3(6)
C7B C2B C3B C4B 2.3(8)
N1B C2B C3B C4B 176.6(5)
C7B C2B C3B C9B -177.8(6)
N1B C2B C3B C9B -3.5(8)
C5B C4B C3B C2B -2.3(9)
C5B C4B C3B C9B 177.8(6)
C3S O1S C2S C1S -163.1(13)
C2S O1S C3S C4S -144.4(14)
